data_2311385
loop_
_publ_author_name
'Moscattini, Joshua'
'Lough, Alan J.'
'Fekl, Ulrich'

_publ_section_title
;
 <i>C</i><sub>2</sub>-isomer of [Pd(tfd)]<sub>6</sub> [tfd is
 S<sub>2</sub>C<sub>2</sub>(CF<sub>3</sub>)<sub>2</sub>] as its benzene
 solvate: a new member of the small but growing class of homoleptic
 palladium(II) monodi-thio-lenes in the form of hexa-meric cubes.
;
_journal_coeditor_code ZL2703
_journal_issue 'Pt 7'
_journal_name_full 'Acta crystallographica. Section E, Crystallographic communications'
_journal_page_first 957
_journal_page_last 962
_journal_paper_doi 10.1107/S2056989017007897
_journal_volume 73
_journal_year 2017
_chemical_formula_iupac '[Pd6 (C4 F6 S2)6], 2.5C6 H6'
_chemical_formula_moiety 'C24 F36 Pd6 S12, 2.5(C6 H6)'
_chemical_formula_sum 'C39 H15 F36 Pd6 S12'
_chemical_formula_weight 2190.63
_chemical_name_systematic
'Hexakis[\m~3~-1,2-bis(trifluoromethyl)ethene-1,2-dithiolato]-<i>octahedro</i>-hexapalladium(II) benzene 2.5-solvate'
_space_group_crystal_system monoclinic
_space_group_IT_number 14
_space_group_name_Hall '-P 2yn'
_space_group_name_H-M_alt 'P 1 21/n 1'
_atom_sites_solution_hydrogens geom
_audit_creation_method SHELXL-2014/7
_cell_angle_alpha 90
_cell_angle_beta 104.502(2)
_cell_angle_gamma 90
_cell_formula_units_Z 4
_cell_length_a 15.6367(15)
_cell_length_b 17.8970(17)
_cell_length_c 22.532(2)
_cell_measurement_reflns_used 9843
_cell_measurement_temperature 147(2)
_cell_measurement_theta_max 27.54
_cell_measurement_theta_min 2.64
_cell_volume 6104.7(10)
_computing_cell_refinement APEX2
_computing_data_collection
;
APEX2 (Bruker, 2014)
;
_computing_data_reduction
;
SAINT (Bruker, 2014)
;
_computing_molecular_graphics
;
ORTEP-3 (Farrugia, 2012)
;
_computing_publication_material
;
SHELXTL (Sheldrick, 2008)
;
_computing_structure_refinement
;
SHELXL2014 (Sheldrick, 2015)
;
_computing_structure_solution
;
SHELXS97 (Sheldrick, 2008)
;
_diffrn_ambient_temperature 147(2)
_diffrn_measured_fraction_theta_full 0.999
_diffrn_measured_fraction_theta_max 0.992
_diffrn_measurement_device_type 'Bruker Kappa APEX DUO CCD'
_diffrn_measurement_method '\f and \w scans'
_diffrn_radiation_type MoK\a
_diffrn_radiation_wavelength 0.71073
_diffrn_reflns_av_R_equivalents 0.0348
_diffrn_reflns_limit_h_max 20
_diffrn_reflns_limit_h_min -20
_diffrn_reflns_limit_k_max 13
_diffrn_reflns_limit_k_min -23
_diffrn_reflns_limit_l_max 29
_diffrn_reflns_limit_l_min -24
_diffrn_reflns_number 52442
_diffrn_reflns_theta_full 25.242
_diffrn_reflns_theta_max 27.547
_diffrn_reflns_theta_min 1.432
_exptl_absorpt_coefficient_mu 2.284
_exptl_absorpt_correction_T_max 0.7456
_exptl_absorpt_correction_T_min 0.6153
_exptl_absorpt_correction_type multi-scan
_exptl_absorpt_process_details
;
(SADABS; Bruker, 2014)
;
_exptl_crystal_colour bronze
_exptl_crystal_density_diffrn 2.384
_exptl_crystal_description plate
_exptl_crystal_F_000 4164
_exptl_crystal_size_max 0.260
_exptl_crystal_size_mid 0.180
_exptl_crystal_size_min 0.120
_refine_diff_density_max 2.946
_refine_diff_density_min -1.371
_refine_ls_extinction_method none
_refine_ls_goodness_of_fit_ref 1.107
_refine_ls_hydrogen_treatment constr
_refine_ls_matrix_type full
_refine_ls_number_parameters 955
_refine_ls_number_reflns 13977
_refine_ls_number_restraints 390
_refine_ls_restrained_S_all 1.105
_refine_ls_R_factor_all 0.0620
_refine_ls_R_factor_gt 0.0399
_refine_ls_shift/su_max 0.002
_refine_ls_shift/su_mean 0.000
_refine_ls_structure_factor_coef Fsqd
_refine_ls_weighting_details 'w=1/[\s^2^(Fo^2^)+(0.0160P)^2^+46.8497P] where P=(Fo^2^+2Fc^2^)/3'
_refine_ls_weighting_scheme calc
_refine_ls_wR_factor_gt 0.0777
_refine_ls_wR_factor_ref 0.0908
_reflns_number_gt 10755
_reflns_number_total 13977
_reflns_threshold_expression 'I > 2\s(I)'
_cod_data_source_file zl2703sup1.cif
_cod_data_source_block I
_cod_original_cell_volume 6104.6(10)
_cod_original_sg_symbol_H-M 'P 21/n'
_cod_database_code 2311385
_shelx_space_group_comment
;
The symmetry employed for this shelxl refinement is uniquely defined
by the following loop, which should always be used as a source of
symmetry information in preference to the above space-group names.
They are only intended as comments.
;
_shelx_estimated_absorpt_t_min 0.588
_shelx_estimated_absorpt_t_max 0.771

loop_
_space_group_symop_operation_xyz
'x, y, z'
'-x+1/2, y+1/2, -z+1/2'
'-x, -y, -z'
'x-1/2, -y-1/2, z-1/2'

loop_
_atom_site_type_symbol
_atom_site_label
_atom_site_fract_x
_atom_site_fract_y
_atom_site_fract_z
_atom_site_U_iso_or_equiv
_atom_site_adp_type
_atom_site_calc_flag
_atom_site_occupancy
_atom_site_disorder_assembly
_atom_site_disorder_group
Pd Pd1 0.85082(2) 0.76886(2) 0.12870(2) 0.01462(8) Uani d 1 . .
Pd Pd2 0.69610(3) 0.86599(2) 0.02884(2) 0.01675(9) Uani d 1 . .
Pd Pd3 0.88930(3) 0.84026(2) -0.00212(2) 0.01563(8) Uani d 1 . .
Pd Pd4 0.86910(3) 0.65611(2) 0.01559(2) 0.01621(8) Uani d 1 . .
Pd Pd5 0.67829(2) 0.68175(2) 0.04773(2) 0.01439(8) Uani d 1 . .
Pd Pd6 0.71858(3) 0.75118(2) -0.08355(2) 0.01713(9) Uani d 1 . .
S S1 0.77482(8) 0.87687(7) 0.13250(6) 0.0170(2) Uani d 1 . .
S S2 0.95772(8) 0.84289(7) 0.10438(6) 0.0167(2) Uani d 1 . .
S S3 0.93246(8) 0.65959(7) 0.11965(6) 0.0167(2) Uani d 1 . .
S S4 0.74009(8) 0.69237(7) 0.15081(5) 0.0149(2) Uani d 1 . .
S S5 0.80145(9) 0.94209(7) -0.00043(6) 0.0195(3) Uani d 1 . .
S S6 0.97628(8) 0.73296(7) -0.00334(6) 0.0180(3) Uani d 1 . .
S S7 0.76397(8) 0.57656(7) 0.03498(6) 0.0168(2) Uani d 1 . .
S S8 0.59617(8) 0.78441(7) 0.05793(6) 0.0163(2) Uani d 1 . .
S S9 0.62407(8) 0.84575(7) -0.07509(6) 0.0192(3) Uani d 1 . .
S S10 0.82459(8) 0.83395(7) -0.10505(6) 0.0180(3) Uani d 1 . .
S S11 0.81170(9) 0.64732(7) -0.08874(6) 0.0202(3) Uani d 1 . .
S S12 0.61665(9) 0.67151(7) -0.05945(6) 0.0184(3) Uani d 1 . .
F F1 0.8470(4) 1.0803(2) 0.1229(3) 0.0534(15) Uani d 0.898(6) A 1
F F2 0.8460(5) 1.0370(3) 0.2113(2) 0.0607(16) Uani d 0.898(6) A 1
F F3 0.7328(3) 1.0268(2) 0.1361(3) 0.0514(14) Uani d 0.898(6) A 1
F F1A 0.773(3) 1.056(2) 0.108(2) 0.053(6) Uani d 0.102(6) A 2
F F2A 0.895(3) 1.073(2) 0.173(2) 0.048(6) Uani d 0.102(6) A 2
F F3A 0.787(3) 1.019(2) 0.196(2) 0.044(6) Uani d 0.102(6) A 2
F F4 1.0151(3) 1.0393(2) 0.1694(2) 0.0555(12) Uani d 1 . .
F F5 1.0809(3) 0.9587(2) 0.1285(2) 0.0561(12) Uani d 1 . .
F F6 0.9840(3) 1.0317(2) 0.07257(19) 0.0524(11) Uani d 1 . .
F F7 0.9602(3) 0.6236(2) 0.24481(16) 0.0412(9) Uani d 1 . .
F F8 0.9826(3) 0.5113(2) 0.21972(18) 0.0456(10) Uani d 1 . .
F F9 0.8612(3) 0.5410(2) 0.24268(16) 0.0400(9) Uani d 1 . .
F F10 0.8314(3) 0.4306(2) 0.16301(18) 0.0415(9) Uani d 1 . .
F F11 0.7340(3) 0.4355(2) 0.07866(18) 0.0469(10) Uani d 1 . .
F F12 0.7111(3) 0.4900(2) 0.1581(2) 0.0499(11) Uani d 1 . .
F F13 0.6177(3) 0.7686(3) 0.26571(18) 0.0595(13) Uani d 1 . .
F F14 0.7290(4) 0.6985(3) 0.27256(17) 0.0662(15) Uani d 1 . .
F F15 0.7436(3) 0.8158(2) 0.26936(16) 0.0475(10) Uani d 1 . .
F F16 0.4784(3) 0.8280(2) 0.1618(2) 0.0564(12) Uani d 1 . .
F F17 0.5903(3) 0.8950(3) 0.2033(2) 0.0617(13) Uani d 1 . .
F F18 0.5304(3) 0.9068(2) 0.10894(19) 0.0540(12) Uani d 1 . .
C C13 0.7558(9) 0.9641(5) -0.0788(7) 0.0252(15) Uani d 0.784(7) B 1
C C15 0.7020(6) 1.0358(5) -0.0888(4) 0.0387(18) Uani d 0.784(7) B 1
F F19 0.7489(4) 1.0925(3) -0.0989(4) 0.066(2) Uani d 0.784(7) B 1
F F20 0.6305(4) 1.0310(3) -0.1355(3) 0.0591(18) Uani d 0.784(7) B 1
F F21 0.6704(4) 1.0510(3) -0.0405(3) 0.0520(16) Uani d 0.784(7) B 1
C C13A 0.757(4) 0.9666(17) -0.079(3) 0.032(4) Uani d 0.216(7) B 2
C C15A 0.7193(15) 1.0451(13) -0.0853(11) 0.041(3) Uani d 0.216(7) B 2
F F19A 0.7626(14) 1.0918(11) -0.0445(10) 0.065(5) Uani d 0.216(7) B 2
F F20A 0.7169(16) 1.0759(12) -0.1394(9) 0.057(5) Uani d 0.216(7) B 2
F F21A 0.6353(13) 1.0436(12) -0.0823(12) 0.061(5) Uani d 0.216(7) B 2
F F22 0.7870(5) 0.8980(4) -0.2219(2) 0.060(2) Uani d 0.749(9) C 1
F F23 0.6536(4) 0.9084(5) -0.2135(3) 0.058(2) Uani d 0.749(9) C 1
F F24 0.7377(5) 1.0031(4) -0.2071(3) 0.0483(17) Uani d 0.749(9) C 1
F F22A 0.7728(14) 0.9736(13) -0.2162(9) 0.049(4) Uani d 0.251(9) C 2
F F23A 0.7155(15) 0.8665(11) -0.2199(8) 0.056(4) Uani d 0.251(9) C 2
F F24A 0.6466(13) 0.9614(14) -0.2020(9) 0.059(5) Uani d 0.251(9) C 2
F F25 1.0181(3) 0.7861(2) -0.15739(17) 0.0396(9) Uani d 1 . .
F F26 1.0830(3) 0.8072(2) -0.06401(18) 0.0429(10) Uani d 1 . .
F F27 1.1060(2) 0.7041(2) -0.10540(18) 0.0407(9) Uani d 1 . .
F F28 0.9689(3) 0.6493(2) -0.19661(17) 0.0453(10) Uani d 1 . .
F F29 0.8409(3) 0.6047(2) -0.20204(18) 0.0525(12) Uani d 1 . .
F F30 0.8545(3) 0.7203(2) -0.22092(16) 0.0479(11) Uani d 1 . .
F F31 0.3878(3) 0.8338(3) -0.0521(2) 0.0592(13) Uani d 1 . .
F F32 0.4726(3) 0.9211(3) -0.0621(3) 0.0756(17) Uani d 1 . .
F F33 0.4036(3) 0.8610(3) -0.1401(2) 0.083(2) Uani d 1 . .
F F34 0.4510(3) 0.6093(2) -0.0710(2) 0.0506(11) Uani d 1 . .
F F35 0.4151(3) 0.6926(3) -0.01466(18) 0.0495(11) Uani d 1 . .
F F36 0.3690(2) 0.6994(2) -0.11211(17) 0.0460(10) Uani d 1 . .
C C1 0.8539(4) 0.9489(3) 0.1357(3) 0.0231(11) Uani d 1 . .
C C2 0.9320(4) 0.9340(3) 0.1246(2) 0.0196(11) Uani d 1 . .
C C3 0.8214(4) 1.0246(3) 0.1518(3) 0.0348(14) Uani d 1 . .
C C4 1.0036(4) 0.9916(3) 0.1231(3) 0.0315(13) Uani d 1 . .
C C5 0.8808(4) 0.5831(3) 0.1471(2) 0.0198(11) Uani d 1 . .
C C6 0.8141(4) 0.5462(3) 0.1103(2) 0.0191(10) Uani d 1 . .
C C7 0.9215(4) 0.5637(3) 0.2139(3) 0.0280(13) Uani d 1 . .
C C8 0.7717(4) 0.4751(3) 0.1280(3) 0.0279(13) Uani d 1 . .
C C9 0.6713(4) 0.7557(3) 0.1776(2) 0.0209(11) Uani d 1 . .
C C10 0.6111(4) 0.7969(3) 0.1377(2) 0.0212(11) Uani d 1 . .
C C11 0.6903(4) 0.7603(3) 0.2468(2) 0.0270(12) Uani d 1 . .
C C12 0.5512(4) 0.8566(3) 0.1537(3) 0.0309(13) Uani d 1 . .
C C14 0.7675(4) 0.9193(3) -0.1231(3) 0.0242(12) Uani d 1 . .
C C16 0.7327(4) 0.9315(4) -0.1921(3) 0.0346(14) Uani d 1 . .
C C17 0.9684(4) 0.7189(3) -0.0817(2) 0.0204(11) Uani d 1 . .
C C18 0.9005(4) 0.6807(3) -0.1173(3) 0.0254(12) Uani d 1 . .
C C19 1.0447(4) 0.7546(3) -0.1028(3) 0.0286(13) Uani d 1 . .
C C20 0.8913(4) 0.6641(4) -0.1851(3) 0.0333(14) Uani d 1 . .
C C21 0.5226(3) 0.8006(3) -0.0753(2) 0.0232(11) Uani d 1 . .
C C22 0.5192(4) 0.7264(3) -0.0694(2) 0.0229(11) Uani d 1 . .
C C23 0.4460(4) 0.8544(4) -0.0831(3) 0.0286(13) Uani d 1 . .
C C24 0.4372(4) 0.6820(4) -0.0670(3) 0.0292(13) Uani d 1 . .
C C1S 0.5486(13) 0.3676(7) -0.1795(6) 0.114(5) Uani d 1 . .
H H1SA 0.5377 0.3376 -0.2154 0.137 Uiso calc 1 . .
C C2S 0.4802(9) 0.3953(6) -0.1563(5) 0.091(4) Uani d 1 . .
H H2SA 0.4206 0.3860 -0.1776 0.109 Uiso calc 1 . .
C C3S 0.4977(8) 0.4354(6) -0.1035(5) 0.078(3) Uani d 1 . .
H H3SA 0.4501 0.4515 -0.0875 0.094 Uiso calc 1 . .
C C4S 0.5816(8) 0.4529(6) -0.0732(5) 0.080(3) Uani d 1 . .
H H4SA 0.5910 0.4822 -0.0370 0.096 Uiso calc 1 . .
C C5S 0.6526(9) 0.4301(8) -0.0928(6) 0.105(4) Uani d 1 . .
H H5SA 0.7107 0.4434 -0.0708 0.126 Uiso calc 1 . .
C C6S 0.6388(11) 0.3874(9) -0.1451(7) 0.122(5) Uani d 1 . .
H H6SA 0.6879 0.3706 -0.1591 0.146 Uiso calc 1 . .
C C7S 1.1256(5) 0.8252(5) 0.2648(3) 0.051(2) Uani d 1 . .
H H7SA 1.1797 0.8088 0.2574 0.062 Uiso calc 1 . .
C C8S 1.1131(6) 0.8993(5) 0.2753(3) 0.054(2) Uani d 1 . .
H H8SA 1.1590 0.9342 0.2755 0.065 Uiso calc 1 . .
C C9S 1.0345(6) 0.9235(5) 0.2855(3) 0.055(2) Uani d 1 . .
H H9SA 1.0264 0.9748 0.2932 0.066 Uiso calc 1 . .
C C10S 0.9668(5) 0.8726(5) 0.2844(3) 0.0486(19) Uani d 1 . .
H H10A 0.9119 0.8892 0.2903 0.058 Uiso calc 1 . .
C C11S 0.9801(5) 0.7991(4) 0.2749(3) 0.0408(16) Uani d 1 . .
H H11A 0.9343 0.7642 0.2749 0.049 Uiso calc 1 . .
C C12S 1.0593(5) 0.7743(4) 0.2652(3) 0.0438(17) Uani d 1 . .
H H12A 1.0681 0.7227 0.2588 0.053 Uiso calc 1 . .
C C13S 1.0775(8) 0.5324(8) 0.0644(5) 0.071(4) Uani d 0.5 D -1
H H13A 1.1182 0.5488 0.1009 0.085 Uiso calc 0.5 D -1
C C14S 1.0094(9) 0.4841(7) 0.0679(5) 0.063(4) Uani d 0.5 D -1
H H14A 1.0034 0.4674 0.1067 0.076 Uiso calc 0.5 D -1
C C15S 0.9499(7) 0.4602(7) 0.0146(7) 0.058(4) Uani d 0.5 D -1
H H15A 0.9033 0.4271 0.0169 0.070 Uiso calc 0.5 D -1
C C16S 0.9586(8) 0.4845(8) -0.0422(5) 0.075(4) Uani d 0.5 D -1
H H16A 0.9179 0.4682 -0.0786 0.089 Uiso calc 0.5 D -1
C C17S 1.0267(9) 0.5329(8) -0.0457(5) 0.058(4) Uani d 0.5 D -1
H H17A 1.0327 0.5496 -0.0845 0.069 Uiso calc 0.5 D -1
C C18S 1.0862(7) 0.5568(7) 0.0077(7) 0.074(5) Uani d 0.5 D -1
H H18A 1.1328 0.5899 0.0053 0.088 Uiso calc 0.5 D -1

loop_
_atom_site_aniso_label
_atom_site_aniso_U_11
_atom_site_aniso_U_22
_atom_site_aniso_U_33
_atom_site_aniso_U_12
_atom_site_aniso_U_13
_atom_site_aniso_U_23
Pd1 0.01603(19) 0.01422(18) 0.01529(18) 0.00025(14) 0.00707(15) 0.00090(13)
Pd2 0.01734(19) 0.01621(19) 0.01881(19) 0.00263(14) 0.00848(16) 0.00203(14)
Pd3 0.01624(19) 0.01545(19) 0.01734(19) 0.00239(14) 0.00818(15) 0.00321(14)
Pd4 0.0200(2) 0.01513(19) 0.01698(19) 0.00253(14) 0.01104(16) 0.00223(14)
Pd5 0.01651(19) 0.01516(18) 0.01306(18) 0.00024(14) 0.00665(15) 0.00022(13)
Pd6 0.0181(2) 0.0204(2) 0.01470(18) 0.00038(15) 0.00743(15) 0.00177(14)
S1 0.0196(6) 0.0151(6) 0.0187(6) 0.0000(5) 0.0089(5) -0.0018(4)
S2 0.0147(6) 0.0179(6) 0.0191(6) -0.0007(4) 0.0071(5) 0.0006(5)
S3 0.0162(6) 0.0168(6) 0.0190(6) 0.0027(5) 0.0076(5) 0.0035(5)
S4 0.0164(6) 0.0169(6) 0.0127(5) 0.0006(4) 0.0061(5) 0.0013(4)
S5 0.0206(6) 0.0153(6) 0.0252(7) 0.0033(5) 0.0106(5) 0.0037(5)
S6 0.0189(6) 0.0177(6) 0.0209(6) 0.0030(5) 0.0113(5) 0.0035(5)
S7 0.0213(6) 0.0136(6) 0.0181(6) -0.0001(5) 0.0097(5) -0.0001(4)
S8 0.0165(6) 0.0183(6) 0.0160(6) 0.0018(5) 0.0073(5) 0.0008(4)
S9 0.0161(6) 0.0246(7) 0.0185(6) 0.0021(5) 0.0074(5) 0.0057(5)
S10 0.0179(6) 0.0220(7) 0.0165(6) 0.0028(5) 0.0087(5) 0.0063(5)
S11 0.0268(7) 0.0202(7) 0.0176(6) -0.0001(5) 0.0128(5) -0.0017(5)
S12 0.0191(6) 0.0221(7) 0.0147(6) -0.0032(5) 0.0055(5) -0.0004(5)
F1 0.065(3) 0.019(2) 0.093(4) 0.000(2) 0.052(3) 0.006(2)
F2 0.094(5) 0.046(3) 0.042(3) 0.019(3) 0.017(3) -0.023(2)
F3 0.038(3) 0.023(2) 0.098(4) 0.0080(18) 0.027(3) -0.008(2)
F1A 0.064(11) 0.025(10) 0.077(11) 0.013(10) 0.031(11) -0.014(10)
F2A 0.064(11) 0.026(10) 0.064(11) 0.005(10) 0.034(10) -0.013(10)
F3A 0.056(11) 0.024(10) 0.060(11) -0.001(10) 0.030(10) -0.018(10)
F4 0.067(3) 0.046(3) 0.055(3) -0.034(2) 0.017(2) -0.015(2)
F5 0.032(2) 0.040(2) 0.101(4) -0.0098(18) 0.025(2) 0.000(2)
F6 0.058(3) 0.051(3) 0.048(2) -0.028(2) 0.013(2) 0.017(2)
F7 0.055(3) 0.039(2) 0.0246(18) -0.0074(18) 0.0003(17) 0.0047(15)
F8 0.046(2) 0.043(2) 0.043(2) 0.0202(18) 0.0028(19) 0.0157(18)
F9 0.051(2) 0.046(2) 0.0264(19) -0.0060(18) 0.0172(18) 0.0131(16)
F10 0.050(2) 0.0226(19) 0.053(2) -0.0005(16) 0.014(2) 0.0164(16)
F11 0.062(3) 0.030(2) 0.046(2) -0.0234(19) 0.010(2) 0.0023(17)
F12 0.053(3) 0.040(2) 0.071(3) -0.0028(19) 0.045(2) 0.013(2)
F13 0.045(3) 0.115(4) 0.029(2) -0.005(2) 0.029(2) -0.009(2)
F14 0.127(5) 0.052(3) 0.020(2) 0.030(3) 0.020(2) 0.0067(18)
F15 0.054(3) 0.062(3) 0.0247(19) -0.020(2) 0.0075(18) -0.0139(18)
F16 0.035(2) 0.054(3) 0.096(4) 0.0072(19) 0.045(2) 0.001(2)
F17 0.060(3) 0.063(3) 0.061(3) 0.019(2) 0.012(2) -0.037(2)
F18 0.075(3) 0.043(2) 0.056(3) 0.033(2) 0.040(2) 0.014(2)
C13 0.027(3) 0.021(3) 0.033(3) 0.009(3) 0.017(3) 0.015(3)
C15 0.044(4) 0.030(4) 0.048(4) 0.021(3) 0.021(3) 0.014(3)
F19 0.073(4) 0.027(3) 0.105(6) 0.012(3) 0.037(4) 0.027(4)
F20 0.051(3) 0.064(4) 0.057(4) 0.039(3) 0.004(3) 0.016(3)
F21 0.068(4) 0.048(3) 0.046(3) 0.041(3) 0.026(3) 0.012(3)
C13A 0.035(6) 0.026(6) 0.039(6) 0.013(6) 0.018(6) 0.016(6)
C15A 0.046(5) 0.033(5) 0.049(5) 0.018(5) 0.018(5) 0.018(5)
F19A 0.075(9) 0.036(8) 0.074(9) 0.028(7) -0.001(8) 0.014(8)
F20A 0.076(9) 0.038(8) 0.055(8) 0.020(7) 0.012(8) 0.033(7)
F21A 0.055(8) 0.056(8) 0.069(9) 0.024(7) 0.014(8) 0.023(8)
F22 0.072(5) 0.083(5) 0.028(3) 0.040(4) 0.020(3) 0.016(3)
F23 0.040(3) 0.088(6) 0.036(3) -0.025(4) -0.009(3) 0.022(3)
F24 0.067(4) 0.040(4) 0.037(3) 0.010(3) 0.013(3) 0.028(3)
F22A 0.047(9) 0.057(9) 0.041(8) -0.013(7) 0.005(7) 0.031(7)
F23A 0.075(10) 0.055(8) 0.032(7) 0.009(8) 0.001(7) 0.014(7)
F24A 0.046(8) 0.074(10) 0.048(8) -0.001(8) -0.004(7) 0.021(8)
F25 0.048(2) 0.042(2) 0.039(2) 0.0030(17) 0.0293(19) 0.0157(17)
F26 0.050(2) 0.040(2) 0.049(2) -0.0169(18) 0.030(2) -0.0025(18)
F27 0.034(2) 0.043(2) 0.055(2) 0.0116(16) 0.0312(19) 0.0087(18)
F28 0.051(2) 0.057(3) 0.040(2) 0.0063(19) 0.034(2) -0.0085(18)
F29 0.070(3) 0.062(3) 0.036(2) -0.023(2) 0.031(2) -0.0237(19)
F30 0.062(3) 0.062(3) 0.0216(19) 0.017(2) 0.0141(19) 0.0102(17)
F31 0.044(3) 0.071(3) 0.077(3) 0.018(2) 0.041(2) 0.016(2)
F32 0.034(2) 0.043(3) 0.147(5) 0.012(2) 0.018(3) -0.009(3)
F33 0.073(3) 0.139(5) 0.034(2) 0.076(4) 0.005(2) 0.021(3)
F34 0.033(2) 0.037(2) 0.084(3) -0.0099(17) 0.017(2) 0.007(2)
F35 0.041(2) 0.076(3) 0.037(2) -0.021(2) 0.0197(19) -0.004(2)
F36 0.0226(19) 0.074(3) 0.035(2) -0.0152(18) -0.0040(16) 0.0093(19)
C1 0.023(3) 0.019(3) 0.027(3) -0.005(2) 0.007(2) -0.002(2)
C2 0.022(3) 0.015(3) 0.021(3) -0.001(2) 0.005(2) -0.0029(19)
C3 0.041(3) 0.023(3) 0.049(4) -0.001(2) 0.027(3) -0.008(3)
C4 0.032(3) 0.023(3) 0.041(4) -0.011(2) 0.011(3) -0.002(3)
C5 0.027(3) 0.015(3) 0.020(3) 0.006(2) 0.011(2) 0.0058(19)
C6 0.025(3) 0.012(2) 0.024(3) 0.0019(19) 0.011(2) 0.0034(19)
C7 0.034(3) 0.023(3) 0.025(3) 0.000(2) 0.004(3) 0.008(2)
C8 0.031(3) 0.024(3) 0.032(3) -0.004(2) 0.014(3) 0.009(2)
C9 0.028(3) 0.021(3) 0.017(3) -0.001(2) 0.012(2) -0.001(2)
C10 0.023(3) 0.024(3) 0.021(3) -0.003(2) 0.014(2) -0.001(2)
C11 0.035(3) 0.033(3) 0.015(3) -0.001(2) 0.011(2) -0.002(2)
C12 0.033(3) 0.033(3) 0.032(3) 0.002(3) 0.017(3) -0.004(3)
C14 0.019(3) 0.028(3) 0.027(3) 0.000(2) 0.008(2) 0.012(2)
C16 0.033(3) 0.042(4) 0.030(3) 0.008(3) 0.009(3) 0.016(3)
C17 0.023(3) 0.022(3) 0.019(3) 0.006(2) 0.013(2) 0.005(2)
C18 0.031(3) 0.028(3) 0.024(3) 0.007(2) 0.019(3) 0.001(2)
C19 0.037(3) 0.025(3) 0.031(3) 0.004(2) 0.021(3) 0.004(2)
C20 0.043(4) 0.038(4) 0.024(3) -0.002(3) 0.018(3) -0.007(3)
C21 0.014(3) 0.036(3) 0.018(3) 0.006(2) 0.000(2) 0.000(2)
C22 0.025(3) 0.027(3) 0.016(3) 0.002(2) 0.003(2) 0.000(2)
C23 0.019(3) 0.036(4) 0.031(3) 0.005(2) 0.006(2) 0.007(2)
C24 0.024(3) 0.039(4) 0.025(3) -0.001(2) 0.008(3) 0.005(2)
C1S 0.204(18) 0.071(8) 0.070(8) -0.025(10) 0.041(10) -0.021(6)
C2S 0.122(10) 0.058(7) 0.083(8) -0.049(7) 0.005(7) 0.011(6)
C3S 0.086(8) 0.070(7) 0.081(7) -0.022(6) 0.025(6) 0.014(6)
C4S 0.088(8) 0.079(7) 0.068(7) -0.021(6) 0.012(6) 0.010(5)
C5S 0.089(9) 0.137(12) 0.085(9) 0.005(8) 0.015(7) -0.013(8)
C6S 0.133(13) 0.124(13) 0.125(13) 0.025(10) 0.064(11) -0.003(10)
C7S 0.040(4) 0.077(6) 0.035(4) -0.002(4) 0.004(3) -0.002(4)
C8S 0.058(5) 0.070(6) 0.032(4) -0.017(4) 0.007(4) 0.007(4)
C9S 0.081(6) 0.045(5) 0.034(4) 0.006(4) 0.004(4) 0.001(3)
C10S 0.052(5) 0.063(5) 0.031(4) 0.010(4) 0.010(3) 0.002(3)
C11S 0.041(4) 0.052(5) 0.026(3) -0.003(3) 0.002(3) 0.000(3)
C12S 0.048(4) 0.048(4) 0.032(4) -0.001(3) 0.004(3) -0.005(3)
C13S 0.070(7) 0.060(7) 0.082(7) 0.032(5) 0.016(5) -0.014(5)
C14S 0.065(7) 0.059(7) 0.068(7) 0.028(5) 0.020(5) -0.007(5)
C15S 0.061(7) 0.041(6) 0.071(6) 0.032(5) 0.016(5) -0.010(5)
C16S 0.075(7) 0.068(7) 0.081(7) 0.030(6) 0.019(5) -0.007(5)
C17S 0.061(6) 0.050(6) 0.064(7) 0.038(5) 0.019(5) -0.002(5)
C18S 0.069(7) 0.067(8) 0.085(7) 0.028(6) 0.019(5) -0.005(5)

loop_
_atom_type_symbol
_atom_type_description
_atom_type_scat_dispersion_real
_atom_type_scat_dispersion_imag
_atom_type_scat_source
C C 0.0033 0.0016 'International Tables Vol C Tables 4.2.6.8 and 6.1.1.4'
H H 0.0000 0.0000 'International Tables Vol C Tables 4.2.6.8 and 6.1.1.4'
F F 0.0171 0.0103 'International Tables Vol C Tables 4.2.6.8 and 6.1.1.4'
S S 0.1246 0.1234 'International Tables Vol C Tables 4.2.6.8 and 6.1.1.4'
Pd Pd -0.9988 1.0072 'International Tables Vol C Tables 4.2.6.8 and 6.1.1.4'

loop_
_geom_angle_atom_site_label_1
_geom_angle_atom_site_label_2
_geom_angle_atom_site_label_3
_geom_angle
S1 Pd1 S2 86.42(5)
S1 Pd1 S4 93.84(5)
S2 Pd1 S4 178.49(5)
S1 Pd1 S3 176.57(5)
S2 Pd1 S3 90.89(5)
S4 Pd1 S3 88.80(4)
S1 Pd1 Pd5 93.47(4)
S2 Pd1 Pd5 133.76(4)
S4 Pd1 Pd5 44.74(3)
S3 Pd1 Pd5 86.86(3)
S8 Pd2 S5 176.83(5)
S8 Pd2 S9 89.77(5)
S5 Pd2 S9 90.25(5)
S8 Pd2 S1 89.64(4)
S5 Pd2 S1 90.08(5)
S9 Pd2 S1 175.18(5)
S5 Pd3 S10 86.63(5)
S5 Pd3 S6 178.23(5)
S10 Pd3 S6 93.32(5)
S5 Pd3 S2 95.05(5)
S10 Pd3 S2 178.23(5)
S6 Pd3 S2 84.98(5)
S5 Pd3 Pd6 89.34(4)
S10 Pd3 Pd6 46.55(3)
S6 Pd3 Pd6 89.35(4)
S2 Pd3 Pd6 132.79(3)
S6 Pd4 S7 178.58(5)
S6 Pd4 S11 88.12(5)
S7 Pd4 S11 92.14(5)
S6 Pd4 S3 91.43(5)
S7 Pd4 S3 88.23(5)
S11 Pd4 S3 176.66(5)
S8 Pd5 S4 86.35(4)
S8 Pd5 S7 178.63(5)
S4 Pd5 S7 94.66(5)
S8 Pd5 S12 93.96(5)
S4 Pd5 S12 178.97(5)
S7 Pd5 S12 85.01(5)
S8 Pd5 Pd1 88.07(3)
S4 Pd5 Pd1 46.43(3)
S7 Pd5 Pd1 91.96(3)
S12 Pd5 Pd1 132.58(3)
S9 Pd6 S12 86.49(5)
S9 Pd6 S10 93.11(5)
S12 Pd6 S10 178.24(5)
S9 Pd6 S11 176.11(5)
S12 Pd6 S11 89.78(5)
S10 Pd6 S11 90.59(5)
S9 Pd6 Pd3 92.67(4)
S12 Pd6 Pd3 133.57(4)
S10 Pd6 Pd3 44.72(3)
S11 Pd6 Pd3 89.13(4)
C1 S1 Pd1 104.64(19)
C1 S1 Pd2 106.59(19)
Pd1 S1 Pd2 92.32(4)
C2 S2 Pd1 104.11(18)
C2 S2 Pd3 101.83(18)
Pd1 S2 Pd3 93.38(5)
C5 S3 Pd4 102.48(18)
C5 S3 Pd1 107.66(17)
Pd4 S3 Pd1 90.36(4)
C9 S4 Pd5 105.15(18)
C9 S4 Pd1 104.00(18)
Pd5 S4 Pd1 88.83(4)
C13 S5 Pd3 104.7(3)
C13A S5 Pd3 105.4(11)
C13 S5 Pd2 105.7(5)
C13A S5 Pd2 107.2(19)
Pd3 S5 Pd2 90.51(5)
C17 S6 Pd4 103.37(19)
C17 S6 Pd3 103.45(18)
Pd4 S6 Pd3 92.05(5)
C6 S7 Pd4 101.93(18)
C6 S7 Pd5 104.86(17)
Pd4 S7 Pd5 89.08(4)
C10 S8 Pd5 105.62(18)
C10 S8 Pd2 106.13(18)
Pd5 S8 Pd2 92.40(5)
C21 S9 Pd6 104.98(19)
C21 S9 Pd2 106.06(18)
Pd6 S9 Pd2 92.21(5)
C14 S10 Pd3 105.1(2)
C14 S10 Pd6 104.44(18)
Pd3 S10 Pd6 88.73(4)
C18 S11 Pd4 101.9(2)
C18 S11 Pd6 107.36(19)
Pd4 S11 Pd6 89.04(4)
C22 S12 Pd6 104.49(19)
C22 S12 Pd5 101.71(18)
Pd6 S12 Pd5 93.64(5)
C14 C13 C15 125.0(11)
C14 C13 S5 121.1(6)
C15 C13 S5 113.9(9)
F19 C15 F21 108.9(8)
F19 C15 F20 107.9(8)
F21 C15 F20 104.3(7)
F19 C15 C13 111.7(8)
F21 C15 C13 110.9(8)
F20 C15 C13 112.8(8)
C14 C13A C15A 129(4)
C14 C13A S5 119.4(16)
C15A C13A S5 112(3)
F19A C15A F20A 105.7(19)
F19A C15A F21A 109(2)
F20A C15A F21A 104.6(19)
F19A C15A C13A 114(2)
F20A C15A C13A 113(2)
F21A C15A C13A 110(2)
C2 C1 C3 126.7(5)
C2 C1 S1 120.6(4)
C3 C1 S1 112.7(4)
C1 C2 C4 125.4(5)
C1 C2 S2 120.7(4)
C4 C2 S2 113.7(4)
F1A C3 F3A 112(3)
F1 C3 F2 109.3(6)
F1 C3 F3 105.7(6)
F2 C3 F3 106.4(6)
F1A C3 F2A 106(3)
F3A C3 F2A 105(3)
F1A C3 C1 113.3(18)
F3A C3 C1 110.8(18)
F1 C3 C1 113.5(5)
F2 C3 C1 111.3(6)
F3 C3 C1 110.3(5)
F2A C3 C1 109.3(16)
F6 C4 F5 109.3(5)
F6 C4 F4 106.6(5)
F5 C4 F4 105.9(5)
F6 C4 C2 111.9(5)
F5 C4 C2 110.9(5)
F4 C4 C2 112.0(5)
C6 C5 C7 124.8(5)
C6 C5 S3 121.2(4)
C7 C5 S3 114.0(4)
C5 C6 C8 124.8(5)
C5 C6 S7 122.3(4)
C8 C6 S7 112.9(4)
F8 C7 F9 108.5(5)
F8 C7 F7 107.3(5)
F9 C7 F7 105.9(5)
F8 C7 C5 111.9(5)
F9 C7 C5 112.2(5)
F7 C7 C5 110.7(4)
F12 C8 F10 107.8(5)
F12 C8 F11 108.1(5)
F10 C8 F11 106.0(5)
F12 C8 C6 112.3(5)
F10 C8 C6 111.6(5)
F11 C8 C6 110.8(5)
C10 C9 C11 125.5(5)
C10 C9 S4 120.4(4)
C11 C9 S4 114.0(4)
C9 C10 C12 126.5(5)
C9 C10 S8 120.1(4)
C12 C10 S8 113.4(4)
F15 C11 F13 107.7(5)
F15 C11 F14 106.6(5)
F13 C11 F14 106.9(5)
F15 C11 C9 112.4(5)
F13 C11 C9 112.1(5)
F14 C11 C9 110.8(5)
F16 C12 F17 108.7(5)
F16 C12 F18 108.4(5)
F17 C12 F18 105.3(5)
F16 C12 C10 111.5(5)
F17 C12 C10 112.5(5)
F18 C12 C10 110.1(4)
C13 C14 C16 126.7(7)
C13A C14 C16 125.9(18)
C13 C14 S10 120.4(6)
C13A C14 S10 121.3(17)
C16 C14 S10 112.8(4)
F22A C16 F23A 114.1(15)
F23 C16 F24 109.2(6)
F23 C16 F22 109.8(7)
F24 C16 F22 102.5(6)
F22A C16 F24A 106.1(14)
F23A C16 F24A 100.7(14)
F22A C16 C14 117.4(11)
F23 C16 C14 113.7(5)
F23A C16 C14 109.6(8)
F24 C16 C14 111.5(6)
F22 C16 C14 109.5(5)
F24A C16 C14 107.3(9)
C18 C17 C19 125.9(5)
C18 C17 S6 121.1(4)
C19 C17 S6 112.9(4)
C17 C18 C20 123.9(5)
C17 C18 S11 121.9(4)
C20 C18 S11 114.2(4)
F25 C19 F26 107.3(5)
F25 C19 F27 108.2(5)
F26 C19 F27 107.4(5)
F25 C19 C17 112.3(5)
F26 C19 C17 110.5(4)
F27 C19 C17 110.9(5)
F29 C20 F30 107.3(6)
F29 C20 F28 106.9(5)
F30 C20 F28 108.0(5)
F29 C20 C18 110.3(5)
F30 C20 C18 112.3(5)
F28 C20 C18 111.9(5)
C22 C21 C23 126.4(5)
C22 C21 S9 120.5(4)
C23 C21 S9 113.1(4)
C21 C22 C24 125.2(5)
C21 C22 S12 120.4(4)
C24 C22 S12 114.3(4)
F33 C23 F32 108.3(6)
F33 C23 F31 107.4(5)
F32 C23 F31 105.0(5)
F33 C23 C21 111.4(5)
F32 C23 C21 111.5(5)
F31 C23 C21 112.9(5)
F36 C24 F35 108.3(5)
F36 C24 F34 107.1(5)
F35 C24 F34 106.4(5)
F36 C24 C22 112.2(5)
F35 C24 C22 111.6(5)
F34 C24 C22 110.9(5)
C2S C1S C6S 116.1(11)
C2S C1S H1SA 122.0
C6S C1S H1SA 122.0
C3S C2S C1S 120.8(12)
C3S C2S H2SA 119.6
C1S C2S H2SA 119.6
C4S C3S C2S 121.4(12)
C4S C3S H3SA 119.3
C2S C3S H3SA 119.3
C5S C4S C3S 122.3(12)
C5S C4S H4SA 118.9
C3S C4S H4SA 118.9
C4S C5S C6S 118.7(13)
C4S C5S H5SA 120.6
C6S C5S H5SA 120.6
C5S C6S C1S 120.6(13)
C5S C6S H6SA 119.7
C1S C6S H6SA 119.7
C8S C7S C12S 119.9(8)
C8S C7S H7SA 120.1
C12S C7S H7SA 120.1
C7S C8S C9S 120.3(8)
C7S C8S H8SA 119.8
C9S C8S H8SA 119.8
C8S C9S C10S 119.9(8)
C8S C9S H9SA 120.0
C10S C9S H9SA 120.0
C11S C10S C9S 119.5(8)
C11S C10S H10A 120.3
C9S C10S H10A 120.3
C10S C11S C12S 120.8(7)
C10S C11S H11A 119.6
C12S C11S H11A 119.6
C7S C12S C11S 119.5(7)
C7S C12S H12A 120.2
C11S C12S H12A 120.2
C14S C13S C18S 120.0
C14S C13S H13A 120.0
C18S C13S H13A 120.0
C15S C14S C13S 120.0
C15S C14S H14A 120.0
C13S C14S H14A 120.0
C14S C15S C16S 120.0
C14S C15S H15A 120.0
C16S C15S H15A 120.0
C15S C16S C17S 120.0
C15S C16S H16A 120.0
C17S C16S H16A 120.0
C16S C17S C18S 120.0
C16S C17S H17A 120.0
C18S C17S H17A 120.0
C17S C18S C13S 120.0
C17S C18S H18A 120.0
C13S C18S H18A 120.0

loop_
_geom_bond_atom_site_label_1
_geom_bond_atom_site_label_2
_geom_bond_distance
Pd1 S1 2.2819(13)
Pd1 S2 2.3040(13)
Pd1 S4 2.3564(12)
Pd1 S3 2.3718(13)
Pd1 Pd5 3.2516(6)
Pd2 S8 2.3486(13)
Pd2 S5 2.3554(13)
Pd2 S9 2.3586(14)
Pd2 S1 2.3599(13)
Pd3 S5 2.2883(13)
Pd3 S10 2.2892(13)
Pd3 S6 2.3574(13)
Pd3 S2 2.3706(13)
Pd3 Pd6 3.2528(6)
Pd4 S6 2.2892(13)
Pd4 S7 2.2979(13)
Pd4 S11 2.3021(14)
Pd4 S3 2.3065(13)
Pd5 S8 2.2858(13)
Pd5 S4 2.2892(13)
Pd5 S7 2.3695(13)
Pd5 S12 2.3725(13)
Pd6 S9 2.2860(13)
Pd6 S12 2.3026(13)
Pd6 S10 2.3620(13)
Pd6 S11 2.3822(14)
S1 C1 1.775(5)
S2 C2 1.767(5)
S3 C5 1.778(5)
S4 C9 1.770(5)
S5 C13 1.774(15)
S5 C13A 1.78(6)
S6 C17 1.757(5)
S7 C6 1.768(5)
S8 C10 1.768(5)
S9 C21 1.779(6)
S10 C14 1.765(6)
S11 C18 1.774(6)
S12 C22 1.779(6)
F1 C3 1.307(8)
F2 C3 1.317(8)
F3 C3 1.343(8)
F1A C3 1.23(5)
F2A C3 1.43(4)
F3A C3 1.25(4)
F4 C4 1.324(7)
F5 C4 1.323(7)
F6 C4 1.316(7)
F7 C7 1.338(7)
F8 C7 1.321(7)
F9 C7 1.334(7)
F10 C8 1.326(7)
F11 C8 1.327(7)
F12 C8 1.323(7)
F13 C11 1.317(7)
F14 C11 1.323(7)
F15 C11 1.314(7)
F16 C12 1.303(7)
F17 C12 1.324(7)
F18 C12 1.328(7)
C13 C14 1.328(15)
C13 C15 1.519(9)
C15 F19 1.306(10)
C15 F21 1.331(9)
C15 F20 1.334(10)
C13A C14 1.35(5)
C13A C15A 1.518(16)
C15A F19A 1.301(17)
C15A F20A 1.330(17)
C15A F21A 1.331(16)
F22 C16 1.349(8)
F23 C16 1.279(9)
F24 C16 1.333(9)
F22A C16 1.195(18)
F23A C16 1.32(2)
F24A C16 1.41(2)
F25 C19 1.321(7)
F26 C19 1.322(7)
F27 C19 1.331(7)
F28 C20 1.331(7)
F29 C20 1.322(7)
F30 C20 1.328(8)
F31 C23 1.330(7)
F32 C23 1.312(8)
F33 C23 1.294(7)
F34 C24 1.327(7)
F35 C24 1.323(7)
F36 C24 1.313(7)
C1 C2 1.333(7)
C1 C3 1.522(8)
C2 C4 1.528(7)
C5 C6 1.334(8)
C5 C7 1.521(7)
C6 C8 1.532(7)
C9 C10 1.347(8)
C9 C11 1.515(7)
C10 C12 1.523(7)
C14 C16 1.529(8)
C17 C18 1.346(8)
C17 C19 1.530(8)
C18 C20 1.527(8)
C21 C22 1.339(8)
C21 C23 1.513(7)
C22 C24 1.519(8)
C1S C2S 1.395(18)
C1S C6S 1.47(2)
C1S H1SA 0.9500
C2S C3S 1.356(15)
C2S H2SA 0.9500
C3S C4S 1.356(14)
C3S H3SA 0.9500
C4S C5S 1.355(16)
C4S H4SA 0.9500
C5S C6S 1.375(18)
C5S H5SA 0.9500
C6S H6SA 0.9500
C7S C8S 1.370(12)
C7S C12S 1.380(11)
C7S H7SA 0.9500
C8S C9S 1.376(12)
C8S H8SA 0.9500
C9S C10S 1.390(12)
C9S H9SA 0.9500
C10S C11S 1.358(10)
C10S H10A 0.9500
C11S C12S 1.384(10)
C11S H11A 0.9500
C12S H12A 0.9500
C13S C14S 1.3900
C13S C18S 1.3900
C13S H13A 0.9500
C14S C15S 1.3900
C14S H14A 0.9500
C15S C16S 1.3900
C15S H15A 0.9500
C16S C17S 1.3900
C16S H16A 0.9500
C17S C18S 1.3900
C17S H17A 0.9500
C18S H18A 0.9500
